data_2208041
loop_
_publ_author_name
'Wioleta Domanska'
'Jaroslaw Chojnacki'
'Jerzy Pikies'

_publ_section_title
;<i>catena</i>-Poly[[(diethyl
 ether-\k<i>O</i>)lithium(I)]-\m-1,1,3,3-tetraisopropyltriphosphane-\k<i>P</i>^2^:\k^2^<i>P</i>^1^,<i>P</i>^3^-lithium(I)-\m-1,1,3,3-tetraisopropyltriphosphane-\k^2^<i>P</i>^1^,<i>P</i>^3^:\k<i>P</i>^2^]
;
_journal_coeditor_code DN3002
_journal_issue 2
_journal_name_full 'Acta Crystallographica Section E'
_journal_page_first m233
_journal_page_last m234
_journal_paper_doi 10.1107/S1600536805043163
_journal_volume 62
_journal_year 2006
_chemical_formula_iupac '[Li2 (C12 H28 P3)2 (C4 H10 O)]'
_chemical_formula_moiety 'C28 H66 Li2 O P6'
_chemical_formula_sum 'C28 H66 Li2 O P6'
_chemical_formula_weight 618.51
_chemical_name_systematic
;
catena-Poly[[(diethyl ether-\kO)lithium(I)]-\m-1,1,3,3-
tetraisopropyltriphosphane-\kP^2^:\k^2^P^1^,P^3^-lithium(I)-\m-1,1,3,3-
tetraisopropyltriphosphane-\k^2^P^1^,P^3^:\kP^2^]
;
_space_group_IT_number 19
_symmetry_cell_setting orthorhombic
_symmetry_space_group_name_Hall 'P 2ac 2ab'
_symmetry_space_group_name_H-M 'P 21 21 21'
_atom_sites_solution_hydrogens geom
_atom_sites_solution_primary direct
_atom_sites_solution_secondary difmap
_cell_angle_alpha 90
_cell_angle_beta 90
_cell_angle_gamma 90
_cell_formula_units_Z 4
_cell_length_a 10.4017(8)
_cell_length_b 18.1543(14)
_cell_length_c 20.9916(14)
_cell_measurement_reflns_used 3951
_cell_measurement_temperature 100(2)
_cell_measurement_theta_max 30
_cell_measurement_theta_min 5
_cell_volume 3964.0(5)
_computing_cell_refinement 'CrysAlis RED (Oxford Diffraction, 2005)'
_computing_data_collection 'CrysAlis CCD (Oxford Diffraction, 2005)'
_computing_data_reduction 'CrysAlis RED'
_computing_molecular_graphics 'ORTEP-3 for Windows (Farrugia, 1997)'
_computing_publication_material 'WinGX (Farrugia, 1999)'
_computing_structure_refinement 'SHELXL97 (Sheldrick, 1997)'
_computing_structure_solution 'SHELXS97 (Sheldrick, 1997)'
_diffrn_ambient_temperature 100(2)
_diffrn_detector_area_resol_mean 8.1883
_diffrn_measured_fraction_theta_full 0.998
_diffrn_measured_fraction_theta_max 0.998
_diffrn_measurement_device_type 'Kuma KM-4 diffractometer with Sapphire 2 CCD area-detector'
_diffrn_measurement_method \w
_diffrn_radiation_monochromator graphite
_diffrn_radiation_source 'Enhance (Mo) X-ray source'
_diffrn_radiation_type MoK\a
_diffrn_radiation_wavelength 0.71073
_diffrn_reflns_av_R_equivalents 0.063
_diffrn_reflns_limit_h_max 14
_diffrn_reflns_limit_h_min -13
_diffrn_reflns_limit_k_max 22
_diffrn_reflns_limit_k_min -25
_diffrn_reflns_limit_l_max 29
_diffrn_reflns_limit_l_min -29
_diffrn_reflns_number 28850
_diffrn_reflns_theta_full 30
_diffrn_reflns_theta_max 30
_diffrn_reflns_theta_min 2.97
_exptl_absorpt_coefficient_mu 0.289
_exptl_absorpt_correction_type none
_exptl_crystal_colour 'pale yellow'
_exptl_crystal_density_diffrn 1.036
_exptl_crystal_density_method 'not measured'
_exptl_crystal_description prism
_exptl_crystal_F_000 1352
_exptl_crystal_size_max 0.42
_exptl_crystal_size_mid 0.26
_exptl_crystal_size_min 0.1
_refine_diff_density_max 0.505
_refine_diff_density_min -0.329
_refine_ls_abs_structure_details 'Flack (1983), with how many Friedel pairs'
_refine_ls_abs_structure_Flack 0.02(9)
_refine_ls_extinction_method none
_refine_ls_goodness_of_fit_ref 1.073
_refine_ls_hydrogen_treatment constr
_refine_ls_matrix_type full
_refine_ls_number_parameters 363
_refine_ls_number_reflns 11464
_refine_ls_number_restraints 0
_refine_ls_restrained_S_all 1.073
_refine_ls_R_factor_all 0.069
_refine_ls_R_factor_gt 0.0587
_refine_ls_shift/su_max 0.001
_refine_ls_shift/su_mean 0
_refine_ls_structure_factor_coef Fsqd
_refine_ls_weighting_details 'calc w = 1/[\s^2^(Fo^2^)+(0.0515P)^2^+1.6056P] where P = (Fo^2^+2Fc^2^)/3'
_refine_ls_weighting_scheme calc
_refine_ls_wR_factor_gt 0.1188
_refine_ls_wR_factor_ref 0.1239
_reflns_number_gt 10078
_reflns_number_total 11464
_reflns_threshold_expression I>2\s(I)
_cod_data_source_file dn3002.cif
_cod_data_source_block I
_cod_database_code 2208041

loop_
_symmetry_equiv_pos_as_xyz
'x, y, z'
'-x+1/2, -y, z+1/2'
'x+1/2, -y+1/2, -z'
'-x, y+1/2, -z+1/2'

loop_
_atom_site_label
_atom_site_fract_x
_atom_site_fract_y
_atom_site_fract_z
_atom_site_U_iso_or_equiv
_atom_site_adp_type
_atom_site_calc_flag
_atom_site_refinement_flags
_atom_site_occupancy
_atom_site_disorder_assembly
_atom_site_disorder_group
_atom_site_type_symbol
P1 0.21313(7) 0.45927(3) 0.11084(3) 0.01791(14) Uani d . 1 . . P
P2 0.26797(7) 0.55955(4) 0.15924(3) 0.02121(15) Uani d . 1 . . P
P3 0.35122(7) 0.61235(4) 0.07647(3) 0.01939(14) Uani d . 1 . . P
P4 0.48290(6) 0.44472(4) -0.06867(3) 0.01675(13) Uani d . 1 . . P
P5 0.35271(7) 0.44353(4) -0.14879(3) 0.01798(13) Uani d . 1 . . P
P6 0.18901(7) 0.48930(3) -0.10011(3) 0.01575(13) Uani d . 1 . . P
Li1 0.3119(5) 0.5019(3) 0.0046(2) 0.0215(9) Uani d . 1 . . Li
Li2 0.3439(5) 0.3800(3) -0.2514(2) 0.0251(10) Uani d . 1 . . Li
O1 0.3932(3) 0.27914(13) -0.24864(13) 0.0529(8) Uani d . 1 . . O
C1 0.2670(3) 0.38369(15) 0.16492(13) 0.0253(6) Uani d . 1 . . C
H1 0.2307 0.3933 0.2082 0.03 Uiso calc R 1 . . H
C2 0.4122(3) 0.38289(18) 0.17029(15) 0.0329(7) Uani d . 1 . . C
H2A 0.4388 0.3425 0.1983 0.04 Uiso calc R 1 . . H
H2B 0.4418 0.4298 0.1881 0.04 Uiso calc R 1 . . H
H2C 0.4499 0.3759 0.1279 0.04 Uiso calc R 1 . . H
C3 0.2178(4) 0.30861(16) 0.14238(17) 0.0365(8) Uani d . 1 . . C
H3A 0.2427 0.3009 0.0979 0.044 Uiso calc R 1 . . H
H3B 0.1239 0.3072 0.146 0.044 Uiso calc R 1 . . H
H3C 0.2553 0.2697 0.1689 0.044 Uiso calc R 1 . . H
C4 0.0343(3) 0.44993(15) 0.11530(13) 0.0231(5) Uani d . 1 . . C
H4 0.0128 0.3984 0.1023 0.028 Uiso calc R 1 . . H
C5 -0.0302(3) 0.50137(17) 0.06740(14) 0.0297(6) Uani d . 1 . . C
H5A -0.1221 0.4898 0.0648 0.036 Uiso calc R 1 . . H
H5B 0.0093 0.4948 0.0254 0.036 Uiso calc R 1 . . H
H5C -0.0193 0.5525 0.0812 0.036 Uiso calc R 1 . . H
C6 -0.0224(3) 0.46167(17) 0.18214(14) 0.0299(6) Uani d . 1 . . C
H6A -0.0033 0.5118 0.1966 0.036 Uiso calc R 1 . . H
H6B 0.0155 0.4261 0.2118 0.036 Uiso calc R 1 . . H
H6C -0.1158 0.4546 0.1807 0.036 Uiso calc R 1 . . H
C7 0.5200(3) 0.63602(16) 0.09921(15) 0.0281(6) Uani d . 1 . . C
H7 0.557 0.6662 0.0638 0.034 Uiso calc R 1 . . H
C8 0.5998(3) 0.56510(19) 0.1038(2) 0.0433(8) Uani d . 1 . . C
H8A 0.6902 0.5777 0.1111 0.052 Uiso calc R 1 . . H
H8B 0.592 0.5374 0.0639 0.052 Uiso calc R 1 . . H
H8C 0.5682 0.535 0.1392 0.052 Uiso calc R 1 . . H
C9 0.5314(3) 0.68118(17) 0.16002(16) 0.0317(7) Uani d . 1 . . C
H9A 0.4936 0.6537 0.1956 0.038 Uiso calc R 1 . . H
H9B 0.4857 0.728 0.1547 0.038 Uiso calc R 1 . . H
H9C 0.6223 0.6909 0.169 0.038 Uiso calc R 1 . . H
C10 0.2757(3) 0.70568(14) 0.07215(13) 0.0240(6) Uani d . 1 . . C
H10 0.2789 0.7289 0.1153 0.029 Uiso calc R 1 . . H
C11 0.1368(4) 0.69817(17) 0.05188(17) 0.0353(7) Uani d . 1 . . C
H11A 0.0964 0.7469 0.051 0.042 Uiso calc R 1 . . H
H11B 0.0911 0.6666 0.0822 0.042 Uiso calc R 1 . . H
H11C 0.1329 0.6761 0.0093 0.042 Uiso calc R 1 . . H
C12 0.3457(4) 0.75541(17) 0.02486(15) 0.0347(7) Uani d . 1 . . C
H12A 0.3503 0.7309 -0.0167 0.042 Uiso calc R 1 . . H
H12B 0.4328 0.7653 0.0404 0.042 Uiso calc R 1 . . H
H12C 0.2988 0.8019 0.0205 0.042 Uiso calc R 1 . . H
C13 0.6275(3) 0.49667(15) -0.09702(13) 0.0231(5) Uani d . 1 . . C
H13 0.696 0.4909 -0.064 0.028 Uiso calc R 1 . . H
C14 0.6817(3) 0.46780(19) -0.15968(14) 0.0327(7) Uani d . 1 . . C
H14A 0.6148 0.4697 -0.1925 0.039 Uiso calc R 1 . . H
H14B 0.7102 0.4168 -0.1541 0.039 Uiso calc R 1 . . H
H14C 0.7548 0.4983 -0.1727 0.039 Uiso calc R 1 . . H
C15 0.5963(3) 0.57863(16) -0.10173(17) 0.0330(7) Uani d . 1 . . C
H15A 0.674 0.6059 -0.1136 0.04 Uiso calc R 1 . . H
H15B 0.565 0.5963 -0.0605 0.04 Uiso calc R 1 . . H
H15C 0.5299 0.5863 -0.1342 0.04 Uiso calc R 1 . . H
C16 0.5483(3) 0.34923(14) -0.06122(13) 0.0237(6) Uani d . 1 . . C
H16 0.5776 0.3324 -0.1042 0.028 Uiso calc R 1 . . H
C17 0.4435(4) 0.29800(16) -0.03820(16) 0.0342(7) Uani d . 1 . . C
H17A 0.477 0.2476 -0.0358 0.041 Uiso calc R 1 . . H
H17B 0.371 0.2995 -0.068 0.041 Uiso calc R 1 . . H
H17C 0.4144 0.3136 0.0041 0.041 Uiso calc R 1 . . H
C18 0.6643(4) 0.34767(19) -0.01533(17) 0.0383(8) Uani d . 1 . . C
H18A 0.6402 0.3709 0.0251 0.046 Uiso calc R 1 . . H
H18B 0.7363 0.3746 -0.0344 0.046 Uiso calc R 1 . . H
H18C 0.6899 0.2965 -0.0076 0.046 Uiso calc R 1 . . H
C19 0.1331(3) 0.56536(14) -0.15292(12) 0.0204(5) Uani d . 1 . . C
H19 0.1263 0.5459 -0.1974 0.025 Uiso calc R 1 . . H
C20 0.0007(3) 0.59397(17) -0.13258(18) 0.0361(8) Uani d . 1 . . C
H20A 0.0038 0.6093 -0.0879 0.043 Uiso calc R 1 . . H
H20B -0.0632 0.5547 -0.1376 0.043 Uiso calc R 1 . . H
H20C -0.0232 0.6361 -0.1592 0.043 Uiso calc R 1 . . H
C21 0.2299(3) 0.62813(14) -0.15261(14) 0.0263(6) Uani d . 1 . . C
H21A 0.2029 0.666 -0.1831 0.032 Uiso calc R 1 . . H
H21B 0.3147 0.6093 -0.1648 0.032 Uiso calc R 1 . . H
H21C 0.2345 0.6495 -0.1098 0.032 Uiso calc R 1 . . H
C22 0.0532(3) 0.42196(14) -0.10789(13) 0.0207(5) Uani d . 1 . . C
H22A -0.026 0.4472 -0.0919 0.025 Uiso calc R 1 . . H
C23 0.0250(3) 0.39677(16) -0.17577(13) 0.0261(6) Uani d . 1 . . C
H23A 0.0999 0.3706 -0.1928 0.031 Uiso calc R 1 . . H
H23B 0.0067 0.4398 -0.2025 0.031 Uiso calc R 1 . . H
H23C -0.0496 0.3638 -0.1757 0.031 Uiso calc R 1 . . H
C24 0.0762(3) 0.35551(16) -0.06480(14) 0.0294(7) Uani d . 1 . . C
H24A 0.0001 0.3237 -0.0652 0.035 Uiso calc R 1 . . H
H24B 0.0926 0.3724 -0.0212 0.035 Uiso calc R 1 . . H
H24C 0.1507 0.3278 -0.0803 0.035 Uiso calc R 1 . . H
C25 0.2360(6) 0.1861(4) -0.2409(3) 0.0454(15) Uani d P 0.698(9) A 1 C
H25A 0.1731 0.2188 -0.2611 0.054 Uiso calc PR 0.698(9) A 1 H
H25B 0.1919 0.1531 -0.2111 0.054 Uiso calc PR 0.698(9) A 1 H
H25C 0.2796 0.1569 -0.2737 0.054 Uiso calc PR 0.698(9) A 1 H
C26 0.3344(5) 0.2320(2) -0.2049(2) 0.0309(13) Uani d P 0.698(9) A 1 C
H26A 0.2916 0.2608 -0.171 0.037 Uiso calc PR 0.698(9) A 1 H
H26B 0.3994 0.1995 -0.1849 0.037 Uiso calc PR 0.698(9) A 1 H
C25A 0.2541(14) 0.1958(7) -0.1779(6) 0.046(4) Uiso d P 0.302(9) A 2 C
H25D 0.3395 0.1868 -0.1598 0.055 Uiso calc PR 0.302(9) A 2 H
H25E 0.2021 0.151 -0.1745 0.055 Uiso calc PR 0.302(9) A 2 H
H25F 0.2121 0.2358 -0.1545 0.055 Uiso calc PR 0.302(9) A 2 H
C26A 0.2667(15) 0.2162(8) -0.2443(7) 0.040(3) Uiso d P 0.302(9) A 2 C
H26C 0.1861 0.2389 -0.2599 0.048 Uiso calc PR 0.302(9) A 2 H
H26D 0.2856 0.1722 -0.2706 0.048 Uiso calc PR 0.302(9) A 2 H
C27 0.4896(4) 0.24685(17) -0.28620(18) 0.0387(8) Uani d . 1 A . C
H27A 0.4511 0.2248 -0.3249 0.046 Uiso calc R 1 . . H
H27B 0.5331 0.2073 -0.2619 0.046 Uiso calc R 1 . . H
C28 0.5850(4) 0.3050(2) -0.3047(3) 0.0639(14) Uani d . 1 . . C
H28A 0.5402 0.3459 -0.3256 0.077 Uiso calc R 1 A . H
H28B 0.6485 0.284 -0.334 0.077 Uiso calc R 1 . . H
H28C 0.6288 0.3233 -0.2664 0.077 Uiso calc R 1 . . H

loop_
_atom_site_aniso_label
_atom_site_aniso_U_11
_atom_site_aniso_U_22
_atom_site_aniso_U_33
_atom_site_aniso_U_12
_atom_site_aniso_U_13
_atom_site_aniso_U_23
P1 0.0197(3) 0.0187(3) 0.0154(3) -0.0019(2) 0.0021(2) -0.0026(2)
P2 0.0248(4) 0.0220(3) 0.0169(3) -0.0065(3) 0.0064(3) -0.0050(2)
P3 0.0191(3) 0.0207(3) 0.0184(3) -0.0031(3) 0.0045(3) -0.0036(2)
P4 0.0172(3) 0.0184(3) 0.0147(3) 0.0033(3) -0.0001(2) -0.0002(2)
P5 0.0162(3) 0.0229(3) 0.0149(3) 0.0034(3) 0.0004(2) -0.0026(2)
P6 0.0162(3) 0.0166(3) 0.0145(3) 0.0015(2) 0.0008(2) -0.0003(2)
Li1 0.021(2) 0.026(2) 0.0180(19) 0.0017(19) -0.0011(17) -0.0014(16)
Li2 0.023(3) 0.025(2) 0.028(2) 0.006(2) -0.001(2) -0.0013(18)
O1 0.086(2) 0.0281(12) 0.0451(14) 0.0245(13) 0.0303(15) 0.0097(10)
C1 0.0313(16) 0.0227(12) 0.0218(12) -0.0020(12) 0.0014(11) 0.0020(10)
C2 0.0335(18) 0.0343(16) 0.0310(15) 0.0039(14) -0.0019(13) 0.0034(13)
C3 0.043(2) 0.0211(13) 0.0451(18) -0.0048(13) 0.0026(16) 0.0017(12)
C4 0.0208(13) 0.0236(12) 0.0249(12) -0.0037(11) 0.0042(10) -0.0064(10)
C5 0.0222(15) 0.0391(15) 0.0278(14) 0.0022(13) -0.0001(12) -0.0065(12)
C6 0.0284(16) 0.0341(15) 0.0273(14) -0.0082(13) 0.0091(12) -0.0013(12)
C7 0.0194(14) 0.0324(14) 0.0324(15) -0.0061(12) 0.0035(12) -0.0035(12)
C8 0.0214(16) 0.0427(18) 0.066(2) 0.0046(14) -0.0008(16) -0.0125(18)
C9 0.0260(17) 0.0316(15) 0.0375(16) -0.0087(13) -0.0034(13) -0.0039(13)
C10 0.0297(16) 0.0228(12) 0.0196(11) -0.0053(11) 0.0020(12) -0.0022(10)
C11 0.0317(19) 0.0293(15) 0.0448(18) 0.0040(14) -0.0035(15) 0.0017(13)
C12 0.045(2) 0.0297(15) 0.0290(15) -0.0078(14) 0.0031(15) 0.0016(12)
C13 0.0161(13) 0.0283(13) 0.0250(12) -0.0029(11) -0.0048(10) 0.0030(10)
C14 0.0192(15) 0.0491(18) 0.0299(14) -0.0031(13) 0.0051(12) -0.0040(13)
C15 0.0280(17) 0.0297(15) 0.0413(17) -0.0073(12) 0.0010(14) 0.0046(13)
C16 0.0285(16) 0.0200(12) 0.0225(13) 0.0077(11) -0.0025(11) 0.0012(10)
C17 0.042(2) 0.0228(14) 0.0374(17) 0.0043(13) -0.0021(15) 0.0078(12)
C18 0.032(2) 0.0360(17) 0.0467(19) 0.0138(15) -0.0112(16) 0.0067(14)
C19 0.0232(14) 0.0182(11) 0.0199(11) 0.0044(10) -0.0034(10) -0.0002(9)
C20 0.0223(17) 0.0244(14) 0.062(2) 0.0044(12) -0.0039(15) 0.0025(14)
C21 0.0264(15) 0.0204(12) 0.0320(14) 0.0004(11) -0.0026(13) 0.0028(11)
C22 0.0192(13) 0.0205(12) 0.0225(12) -0.0014(10) 0.0049(11) 0.0008(10)
C23 0.0244(15) 0.0292(14) 0.0246(13) -0.0071(12) 0.0013(11) -0.0059(11)
C24 0.0348(18) 0.0270(13) 0.0264(14) -0.0054(12) 0.0045(13) 0.0049(11)
C25 0.029(3) 0.057(4) 0.051(3) -0.007(3) -0.003(2) 0.008(3)
C26 0.042(3) 0.029(2) 0.022(2) 0.0113(19) -0.0014(19) 0.0034(15)
C27 0.037(2) 0.0262(15) 0.053(2) 0.0085(14) -0.0076(16) -0.0062(14)
C28 0.038(3) 0.040(2) 0.114(4) 0.0052(18) -0.011(3) 0.006(2)

loop_
_atom_type_symbol
_atom_type_description
_atom_type_scat_dispersion_real
_atom_type_scat_dispersion_imag
_atom_type_scat_source
C C 0.0033 0.0016 'International Tables Vol C Tables 4.2.6.8 and 6.1.1.4'
H H 0 0 'International Tables Vol C Tables 4.2.6.8 and 6.1.1.4'
P P 0.1023 0.0942 'International Tables Vol C Tables 4.2.6.8 and 6.1.1.4'
Li Li -0.0003 0.0001 'International Tables Vol C Tables 4.2.6.8 and 6.1.1.4'
O O 0.0106 0.006 'International Tables Vol C Tables 4.2.6.8 and 6.1.1.4'

loop_
_geom_angle_atom_site_label_1
_geom_angle_atom_site_label_2
_geom_angle_atom_site_label_3
_geom_angle_site_symmetry_3
_geom_angle
C1 P1 C4 . 101.62(13)
C1 P1 P2 . 104.71(9)
C4 P1 P2 . 108.38(9)
C1 P1 Li1 . 128.89(15)
C4 P1 Li1 . 117.88(14)
P2 P1 Li1 . 92.80(11)
P1 P2 P3 . 95.81(3)
P1 P2 Li2 2_565 127.46(13)
P3 P2 Li2 2_565 127.04(12)
C7 P3 C10 . 101.45(13)
C7 P3 P2 . 105.81(10)
C10 P3 P2 . 105.79(9)
C7 P3 Li1 . 118.93(15)
C10 P3 Li1 . 128.20(14)
P2 P3 Li1 . 93.60(11)
C16 P4 C13 . 101.61(13)
C16 P4 P5 . 106.52(9)
C13 P4 P5 . 105.14(9)
C16 P4 Li1 . 125.21(14)
C13 P4 Li1 . 122.87(14)
P5 P4 Li1 . 92.06(11)
P6 P5 P4 . 97.04(3)
P6 P5 Li2 . 124.80(13)
P4 P5 Li2 . 135.58(12)
C19 P6 C22 . 101.30(12)
C19 P6 P5 . 104.50(9)
C22 P6 P5 . 107.64(9)
C19 P6 Li1 . 127.02(14)
C22 P6 Li1 . 120.71(14)
P5 P6 Li1 . 92.69(11)
P3 Li1 P6 . 131.45(19)
P3 Li1 P4 . 124.2(2)
P6 Li1 P4 . 78.20(12)
P3 Li1 P1 . 77.69(12)
P6 Li1 P1 . 121.26(19)
P4 Li1 P1 . 132.32(19)
O1 Li2 P5 . 114.7(2)
O1 Li2 P2 2_564 125.4(3)
P5 Li2 P2 2_564 118.55(19)
C26 O1 C27 . 115.2(3)
C26 O1 C26A . 40.0(5)
C27 O1 C26A . 107.1(5)
C26 O1 Li2 . 119.5(3)
C27 O1 Li2 . 125.3(3)
C26A O1 Li2 . 115.4(5)
C2 C1 C3 . 110.3(3)
C2 C1 P1 . 110.6(2)
C3 C1 P1 . 111.5(2)
C2 C1 H1 . 108.1
C3 C1 H1 . 108.1
P1 C1 H1 . 108.1
C1 C2 H2A . 109.5
C1 C2 H2B . 109.5
H2A C2 H2B . 109.5
C1 C2 H2C . 109.5
H2A C2 H2C . 109.5
H2B C2 H2C . 109.5
C1 C3 H3A . 109.5
C1 C3 H3B . 109.5
H3A C3 H3B . 109.5
C1 C3 H3C . 109.5
H3A C3 H3C . 109.5
H3B C3 H3C . 109.5
C5 C4 C6 . 110.3(2)
C5 C4 P1 . 110.4(2)
C6 C4 P1 . 114.5(2)
C5 C4 H4 . 107.1
C6 C4 H4 . 107.1
P1 C4 H4 . 107.1
C4 C5 H5A . 109.5
C4 C5 H5B . 109.5
H5A C5 H5B . 109.5
C4 C5 H5C . 109.5
H5A C5 H5C . 109.5
H5B C5 H5C . 109.5
C4 C6 H6A . 109.5
C4 C6 H6B . 109.5
H6A C6 H6B . 109.5
C4 C6 H6C . 109.5
H6A C6 H6C . 109.5
H6B C6 H6C . 109.5
C9 C7 C8 . 110.9(3)
C9 C7 P3 . 114.3(2)
C8 C7 P3 . 109.3(2)
C9 C7 H7 . 107.3
C8 C7 H7 . 107.3
P3 C7 H7 . 107.3
C7 C8 H8A . 109.5
C7 C8 H8B . 109.5
H8A C8 H8B . 109.5
C7 C8 H8C . 109.5
H8A C8 H8C . 109.5
H8B C8 H8C . 109.5
C7 C9 H9A . 109.5
C7 C9 H9B . 109.5
H9A C9 H9B . 109.5
C7 C9 H9C . 109.5
H9A C9 H9C . 109.5
H9B C9 H9C . 109.5
C11 C10 C12 . 109.0(3)
C11 C10 P3 . 109.47(19)
C12 C10 P3 . 111.5(2)
C11 C10 H10 . 108.9
C12 C10 H10 . 108.9
P3 C10 H10 . 108.9
C10 C11 H11A . 109.5
C10 C11 H11B . 109.5
H11A C11 H11B . 109.5
C10 C11 H11C . 109.5
H11A C11 H11C . 109.5
H11B C11 H11C . 109.5
C10 C12 H12A . 109.5
C10 C12 H12B . 109.5
H12A C12 H12B . 109.5
C10 C12 H12C . 109.5
H12A C12 H12C . 109.5
H12B C12 H12C . 109.5
C14 C13 C15 . 111.0(3)
C14 C13 P4 . 113.45(19)
C15 C13 P4 . 109.9(2)
C14 C13 H13 . 107.4
C15 C13 H13 . 107.4
P4 C13 H13 . 107.4
C13 C14 H14A . 109.5
C13 C14 H14B . 109.5
H14A C14 H14B . 109.5
C13 C14 H14C . 109.5
H14A C14 H14C . 109.5
H14B C14 H14C . 109.5
C13 C15 H15A . 109.5
C13 C15 H15B . 109.5
H15A C15 H15B . 109.5
C13 C15 H15C . 109.5
H15A C15 H15C . 109.5
H15B C15 H15C . 109.5
C17 C16 C18 . 110.7(3)
C17 C16 P4 . 109.5(2)
C18 C16 P4 . 110.7(2)
C17 C16 H16 . 108.6
C18 C16 H16 . 108.6
P4 C16 H16 . 108.6
C16 C17 H17A . 109.5
C16 C17 H17B . 109.5
H17A C17 H17B . 109.5
C16 C17 H17C . 109.5
H17A C17 H17C . 109.5
H17B C17 H17C . 109.5
C16 C18 H18A . 109.5
C16 C18 H18B . 109.5
H18A C18 H18B . 109.5
C16 C18 H18C . 109.5
H18A C18 H18C . 109.5
H18B C18 H18C . 109.5
C21 C19 C20 . 109.9(2)
C21 C19 P6 . 110.25(19)
C20 C19 P6 . 111.5(2)
C21 C19 H19 . 108.4
C20 C19 H19 . 108.4
P6 C19 H19 . 108.4
C19 C20 H20A . 109.5
C19 C20 H20B . 109.5
H20A C20 H20B . 109.5
C19 C20 H20C . 109.5
H20A C20 H20C . 109.5
H20B C20 H20C . 109.5
C19 C21 H21A . 109.5
C19 C21 H21B . 109.5
H21A C21 H21B . 109.5
C19 C21 H21C . 109.5
H21A C21 H21C . 109.5
H21B C21 H21C . 109.5
C23 C22 C24 . 110.3(2)
C23 C22 P6 . 114.92(19)
C24 C22 P6 . 110.2(2)
C23 C22 H22A . 107
C24 C22 H22A . 107
P6 C22 H22A . 107
C22 C23 H23A . 109.5
C22 C23 H23B . 109.5
H23A C23 H23B . 109.5
C22 C23 H23C . 109.5
H23A C23 H23C . 109.5
H23B C23 H23C . 109.5
C22 C24 H24A . 109.5
C22 C24 H24B . 109.5
H24A C24 H24B . 109.5
C22 C24 H24C . 109.5
H24A C24 H24C . 109.5
H24B C24 H24C . 109.5
O1 C26 C25 . 107.7(4)
O1 C26 H26A . 110.2
C25 C26 H26A . 110.2
O1 C26 H26B . 110.2
C25 C26 H26B . 110.2
H26A C26 H26B . 108.5
C26A C25A H25D . 109.5
C26A C25A H25E . 109.5
H25D C25A H25E . 109.5
C26A C25A H25F . 109.5
H25D C25A H25F . 109.5
H25E C25A H25F . 109.5
C25A C26A O1 . 106.6(11)
C25A C26A H26C . 110.4
O1 C26A H26C . 110.4
C25A C26A H26D . 110.4
O1 C26A H26D . 110.4
H26C C26A H26D . 108.6
O1 C27 C28 . 108.9(3)
O1 C27 H27A . 109.9
C28 C27 H27A . 109.9
O1 C27 H27B . 109.9
C28 C27 H27B . 109.9
H27A C27 H27B . 108.3
C27 C28 H28A . 109.5
C27 C28 H28B . 109.5
H28A C28 H28B . 109.5
C27 C28 H28C . 109.5
H28A C28 H28C . 109.5
H28B C28 H28C . 109.5

loop_
_geom_bond_atom_site_label_1
_geom_bond_atom_site_label_2
_geom_bond_site_symmetry_2
_geom_bond_distance
P1 C1 . 1.867(3)
P1 C4 . 1.870(3)
P1 P2 . 2.1615(9)
P1 Li1 . 2.575(5)
P2 P3 . 2.1652(9)
P2 Li2 2_565 2.466(5)
P3 C7 . 1.869(3)
P3 C10 . 1.870(3)
P3 Li1 . 2.543(5)
P4 C16 . 1.869(3)
P4 C13 . 1.873(3)
P4 P5 . 2.1594(9)
P4 Li1 . 2.569(5)
P5 P6 . 2.1526(9)
P5 Li2 . 2.445(5)
P6 C19 . 1.864(3)
P6 C22 . 1.876(3)
P6 Li1 . 2.553(4)
Li2 O1 . 1.902(5)
Li2 P2 2_564 2.466(5)
O1 C26 . 1.396(5)
O1 C27 . 1.404(4)
O1 C26A . 1.745(16)
C1 C2 . 1.514(5)
C1 C3 . 1.531(4)
C1 H1 . 1
C2 H2A . 0.98
C2 H2B . 0.98
C2 H2C . 0.98
C3 H3A . 0.98
C3 H3B . 0.98
C3 H3C . 0.98
C4 C5 . 1.527(4)
C4 C6 . 1.537(4)
C4 H4 . 1
C5 H5A . 0.98
C5 H5B . 0.98
C5 H5C . 0.98
C6 H6A . 0.98
C6 H6B . 0.98
C6 H6C . 0.98
C7 C9 . 1.522(4)
C7 C8 . 1.535(4)
C7 H7 . 1
C8 H8A . 0.98
C8 H8B . 0.98
C8 H8C . 0.98
C9 H9A . 0.98
C9 H9B . 0.98
C9 H9C . 0.98
C10 C11 . 1.512(5)
C10 C12 . 1.526(4)
C10 H10 . 1
C11 H11A . 0.98
C11 H11B . 0.98
C11 H11C . 0.98
C12 H12A . 0.98
C12 H12B . 0.98
C12 H12C . 0.98
C13 C14 . 1.524(4)
C13 C15 . 1.526(4)
C13 H13 . 1
C14 H14A . 0.98
C14 H14B . 0.98
C14 H14C . 0.98
C15 H15A . 0.98
C15 H15B . 0.98
C15 H15C . 0.98
C16 C17 . 1.513(4)
C16 C18 . 1.544(4)
C16 H16 . 1
C17 H17A . 0.98
C17 H17B . 0.98
C17 H17C . 0.98
C18 H18A . 0.98
C18 H18B . 0.98
C18 H18C . 0.98
C19 C21 . 1.521(4)
C19 C20 . 1.533(4)
C19 H19 . 1
C20 H20A . 0.98
C20 H20B . 0.98
C20 H20C . 0.98
C21 H21A . 0.98
C21 H21B . 0.98
C21 H21C . 0.98
C22 C23 . 1.525(4)
C22 C24 . 1.527(4)
C22 H22A . 1
C23 H23A . 0.98
C23 H23B . 0.98
C23 H23C . 0.98
C24 H24A . 0.98
C24 H24B . 0.98
C24 H24C . 0.98
C25 C26 . 1.520(8)
C25 H25A . 0.98
C25 H25B . 0.98
C25 H25C . 0.98
C26 H26A . 0.99
C26 H26B . 0.99
C25A C26A . 1.45(2)
C25A H25D . 0.98
C25A H25E . 0.98
C25A H25F . 0.98
C26A H26C . 0.99
C26A H26D . 0.99
C27 C28 . 1.501(6)
C27 H27A . 0.99
C27 H27B . 0.99
C28 H28A . 0.98
C28 H28B . 0.98
C28 H28C . 0.98
